data_7064182
loop_
_publ_author_name
'Massoud, Salah S.'
'Louka, Febee R.'
'Guizouarn, Thierry'
'Fischer, Roland C.'
'Torvisco, Ana'
'Mautner, Franz A.'
'Smith, Asia M.'
'Salem, Nahed M. H.'
'Velmurugan, Gunasekaran'
'Comba, Peter'
'Pointillart, Fabrice'

_publ_section_title
;
 Structural and magnetic properties of lanthanide--tetraphenol--cyclen
 complexes: slow magnetic relaxation of the Nd(iii) complex
;
_journal_name_full 'New Journal of Chemistry'
_journal_paper_doi 10.1039/D5NJ03826J
_journal_year 2026
_chemical_formula_moiety 'C40 H45 Cl4 Ho N4 O4, 2[H2O]'
_chemical_formula_sum 'C40 H49 Cl4 Ho N4 O6'
_chemical_formula_weight 988.56
_space_group_crystal_system monoclinic
_space_group_IT_number 14
_space_group_name_Hall '-P 2yn'
_space_group_name_H-M_alt 'P 1 21/n 1'
_atom_sites_solution_hydrogens mixed
_atom_sites_solution_primary dual
_audit_creation_date 2025-09-18
_audit_creation_method
;
Olex2 1.5-ac7-018
(compiled 2025.08.06 svn.rb7424aed for Rigaku Oxford Diffraction, GUI svn.r7314)
;
_audit_update_record
;
2025-09-19 deposited with the CCDC.	2025-11-18 downloaded from the CCDC.
;
_cell_angle_alpha 90
_cell_angle_beta 102.217(2)
_cell_angle_gamma 90
_cell_formula_units_Z 4
_cell_length_a 13.1871(6)
_cell_length_b 18.6904(8)
_cell_length_c 17.0530(6)
_cell_measurement_reflns_used 9959
_cell_measurement_temperature 100(2)
_cell_measurement_theta_max 27.87
_cell_measurement_theta_min 2.44
_cell_volume 4107.9(3)
_computing_cell_refinement 'SAINT v8.34A (Bruker, 2013)'
_computing_data_reduction 'SAINT v8.34A (Bruker, 2013)'
_computing_molecular_graphics 'Olex2 1.5-ac7-018 (Dolomanov et al., 2009)'
_computing_publication_material 'Olex2 1.5-ac7-018 (Dolomanov et al., 2009)'
_computing_structure_refinement 'SHELXL 2019/3 (Sheldrick, 2015)'
_computing_structure_solution 'SHELXD  (Sheldrick, 2008)'
_diffrn_ambient_temperature 99.99
_diffrn_measured_fraction_theta_full 0.999
_diffrn_measured_fraction_theta_max 0.998
_diffrn_measurement_device_type 'Bruker APEX-II CCD'
_diffrn_measurement_method '\f and \w scans'
_diffrn_radiation_type MoK\a
_diffrn_radiation_wavelength 0.71073
_diffrn_reflns_av_R_equivalents 0.0795
_diffrn_reflns_av_unetI/netI 0.0490
_diffrn_reflns_Laue_measured_fraction_full 0.999
_diffrn_reflns_Laue_measured_fraction_max 0.998
_diffrn_reflns_limit_h_max 17
_diffrn_reflns_limit_h_min -17
_diffrn_reflns_limit_k_max 24
_diffrn_reflns_limit_k_min -24
_diffrn_reflns_limit_l_max 22
_diffrn_reflns_limit_l_min -22
_diffrn_reflns_number 81536
_diffrn_reflns_point_group_measured_fraction_full 0.999
_diffrn_reflns_point_group_measured_fraction_max 0.998
_diffrn_reflns_theta_full 25.242
_diffrn_reflns_theta_max 28.036
_diffrn_reflns_theta_min 2.088
_diffrn_source_current 0.89
_diffrn_source_power 0.0445
_diffrn_source_voltage 50.0
_diffrn_standards_number 0
_exptl_absorpt_coefficient_mu 2.237
_exptl_absorpt_correction_T_max 0.7456
_exptl_absorpt_correction_T_min 0.6155
_exptl_absorpt_correction_type multi-scan
_exptl_absorpt_process_details
;
SADABS-2014/4 (Bruker,2014/4) was used for absorption correction.
wR2(int) was 0.1022 before and 0.0602 after correction.
The Ratio of minimum to maximum transmission is 0.8255.
The \l/2 correction factor is Not present.
;
_exptl_crystal_colour green
_exptl_crystal_colour_primary green
_exptl_crystal_density_diffrn 1.598
_exptl_crystal_description block
_exptl_crystal_F_000 2000
_exptl_crystal_size_max 0.17
_exptl_crystal_size_mid 0.14
_exptl_crystal_size_min 0.08
_refine_diff_density_max 0.742
_refine_diff_density_min -1.143
_refine_diff_density_rms 0.109
_refine_ls_extinction_method none
_refine_ls_goodness_of_fit_ref 1.041
_refine_ls_hydrogen_treatment constr
_refine_ls_matrix_type full
_refine_ls_number_parameters 533
_refine_ls_number_reflns 9945
_refine_ls_number_restraints 0
_refine_ls_restrained_S_all 1.041
_refine_ls_R_factor_all 0.0506
_refine_ls_R_factor_gt 0.0327
_refine_ls_shift/su_max 0.002
_refine_ls_shift/su_mean 0.000
_refine_ls_structure_factor_coef Fsqd
_refine_ls_weighting_details 'w=1/[\s^2^(Fo^2^)+(0.0149P)^2^+5.1612P] where P=(Fo^2^+2Fc^2^)/3'
_refine_ls_weighting_scheme calc
_refine_ls_wR_factor_gt 0.0550
_refine_ls_wR_factor_ref 0.0590
_reflns_Friedel_coverage 0.000
_reflns_number_gt 8019
_reflns_number_total 9945
_reflns_threshold_expression 'I > 2\s(I)'
_cod_data_source_file d5nj03826j2.cif
_cod_data_source_block rf2290_0m_c
_cod_database_code 7064182
_shelx_shelxl_version_number 2019/3
_shelx_space_group_comment
;
The symmetry employed for this shelxl refinement is uniquely defined
by the following loop, which should always be used as a source of
symmetry information in preference to the above space-group names.
They are only intended as comments.
;
_shelx_estimated_absorpt_t_max 0.841
_shelx_estimated_absorpt_t_min 0.702
_olex2_refinement_description
;
1. Fixed Uiso
 At 1.2 times of:
  All C(H) groups, All C(H,H) groups
 At 1.5 times of:
  All C(H,H,H) groups, All O(H) groups, All O(H,H) groups
2. Others
 Sof(O6)=Sof(H6A)=Sof(H6B)=1-FVAR(1)
 Sof(O5)=Sof(H5A)=Sof(H5B)=FVAR(1)
 Sof(O9)=Sof(H9C)=Sof(H9D)=1-FVAR(2)
 Sof(O7)=Sof(H7A)=Sof(H7B)=FVAR(2)
3.a Free rotating group:
 O6(H6A,H6B), O9(H9C,H9D), O5(H5A,H5B), O7(H7A,H7B)
3.b Secondary CH2 refined with riding coordinates:
 C9(H9A,H9B), C10(H10A,H10B), C19(H19A,H19B), C20(H20A,H20B), C29(H29A,H29B),
 C39(H39A,H39B), C30(H30A,H30B), C1(H1A,H1B), C40(H40A,H40B), C11(H11A,H11B),
 C21(H21A,H21B), C31(H31A,H31B)
3.c Aromatic/amide H refined with riding coordinates:
 C5(H5), C7(H7), C15(H15), C17(H17), C25(H25), C27(H27), C35(H35), C37(H37)
3.d Idealised Me refined as rotating group:
 C8(H8A,H8B,H8C), C18(H18A,H18B,H18C), C28(H28A,H28B,H28C), C38(H38A,H38B,H38C)
3.e Idealised tetrahedral OH refined as rotating group:
 O4(H4)
;
_olex2_submission_special_instructions 'No special instructions were received'

loop_
_space_group_symop_operation_xyz
'x, y, z'
'-x+1/2, y+1/2, -z+1/2'
'-x, -y, -z'
'x-1/2, -y-1/2, z-1/2'

loop_
_atom_site_label
_atom_site_type_symbol
_atom_site_fract_x
_atom_site_fract_y
_atom_site_fract_z
_atom_site_U_iso_or_equiv
_atom_site_adp_type
_atom_site_occupancy
_atom_site_site_symmetry_order
_atom_site_calc_flag
_atom_site_refinement_flags_posn
_atom_site_refinement_flags_adp
_atom_site_refinement_flags_occupancy
_atom_site_disorder_assembly
_atom_site_disorder_group
Ho1 Ho 0.49689(2) 0.33110(2) 0.17157(2) 0.01068(4) Uani 1 1 d . . . . .
C9 C 0.6525(2) 0.31957(15) 0.03724(17) 0.0160(6) Uani 1 1 d . . . . .
H9A H 0.607053 0.349207 -0.003882 0.019 Uiso 1 1 calc R U . . .
H9B H 0.701215 0.293465 0.010619 0.019 Uiso 1 1 calc R U . . .
N1 N 0.58726(18) 0.26657(12) 0.07001(14) 0.0126(5) Uani 1 1 d . . . . .
O1 O 0.37461(15) 0.26334(10) 0.10069(11) 0.0159(4) Uani 1 1 d . . . . .
Cl1 Cl 0.35314(6) -0.01728(4) -0.05557(5) 0.02860(19) Uani 1 1 d . . . . .
Cl2 Cl 0.53881(6) 0.72146(4) 0.21207(5) 0.02293(17) Uani 1 1 d . . . . .
C10 C 0.7136(2) 0.36792(15) 0.10073(17) 0.0147(6) Uani 1 1 d . . . . .
H10A H 0.760115 0.338302 0.141221 0.018 Uiso 1 1 calc R U . . .
H10B H 0.757628 0.399809 0.075655 0.018 Uiso 1 1 calc R U . . .
N2 N 0.64718(18) 0.41250(12) 0.14186(14) 0.0135(5) Uani 1 1 d . . . . .
O2 O 0.41663(15) 0.42710(11) 0.11463(12) 0.0186(5) Uani 1 1 d . . . . .
Cl3 Cl 0.43158(7) 0.40646(5) 0.60149(5) 0.02836(19) Uani 1 1 d . . . . .
C19 C 0.7117(2) 0.44088(16) 0.21759(17) 0.0154(6) Uani 1 1 d . . . . .
H19A H 0.675939 0.482221 0.235953 0.018 Uiso 1 1 calc R U . . .
H19B H 0.778784 0.457922 0.207332 0.018 Uiso 1 1 calc R U . . .
N3 N 0.63353(17) 0.35603(12) 0.30065(13) 0.0118(5) Uani 1 1 d . . . . .
O3 O 0.41251(14) 0.33381(11) 0.26503(11) 0.0158(4) Uani 1 1 d . . . . .
Cl4 Cl 0.45121(8) -0.09611(5) 0.20934(6) 0.0407(2) Uani 1 1 d . . . . .
C20 C 0.7317(2) 0.38482(16) 0.28266(17) 0.0159(6) Uani 1 1 d . . . . .
H20A H 0.771712 0.345015 0.265738 0.019 Uiso 1 1 calc R U . . .
H20B H 0.774166 0.405945 0.332072 0.019 Uiso 1 1 calc R U . . .
O4 O 0.5841(2) 0.14301(13) 0.42894(14) 0.0321(6) Uani 1 1 d . . . . .
H4 H 0.642826 0.136463 0.458650 0.048 Uiso 1 1 calc R U . . .
N4 N 0.57905(18) 0.21189(13) 0.23448(14) 0.0134(5) Uani 1 1 d . . . . .
C29 C 0.6576(2) 0.29018(15) 0.34986(16) 0.0145(6) Uani 1 1 d . . . . .
H29A H 0.600027 0.279947 0.377235 0.017 Uiso 1 1 calc R U . . .
H29B H 0.721396 0.297816 0.391502 0.017 Uiso 1 1 calc R U . . .
C39 C 0.6070(2) 0.16580(15) 0.17113(16) 0.0148(6) Uani 1 1 d . . . . .
H39A H 0.544004 0.140842 0.142033 0.018 Uiso 1 1 calc R U . . .
H39B H 0.657165 0.128987 0.196842 0.018 Uiso 1 1 calc R U . . .
C30 C 0.6729(2) 0.22645(16) 0.29774(17) 0.0153(6) Uani 1 1 d . . . . .
H30A H 0.732302 0.236072 0.272211 0.018 Uiso 1 1 calc R U . . .
H30B H 0.689740 0.183534 0.332053 0.018 Uiso 1 1 calc R U . . .
C1 C 0.5102(2) 0.23897(16) -0.00161(17) 0.0164(6) Uani 1 1 d . . . . .
H1A H 0.469393 0.280116 -0.027908 0.020 Uiso 1 1 calc R U . . .
H1B H 0.549329 0.219277 -0.040265 0.020 Uiso 1 1 calc R U . . .
C40 C 0.6544(2) 0.20788(15) 0.11108(17) 0.0158(6) Uani 1 1 d . . . . .
H40A H 0.721164 0.228590 0.139502 0.019 Uiso 1 1 calc R U . . .
H40B H 0.669398 0.174409 0.069997 0.019 Uiso 1 1 calc R U . . .
C3 C 0.3678(2) 0.19936(16) 0.06477(16) 0.0134(6) Uani 1 1 d . . . . .
C2 C 0.4359(2) 0.18292(15) 0.01383(17) 0.0138(6) Uani 1 1 d . . . . .
C5 C 0.2926(2) 0.08173(16) 0.04165(18) 0.0195(7) Uani 1 1 d . . . . .
H5 H 0.244763 0.046399 0.051025 0.023 Uiso 1 1 calc R U . . .
C4 C 0.2943(2) 0.14819(16) 0.07785(17) 0.0175(6) Uani 1 1 d . . . . .
C7 C 0.4311(2) 0.11599(16) -0.02283(17) 0.0163(6) Uani 1 1 d . . . . .
H7 H 0.476328 0.104673 -0.057625 0.020 Uiso 1 1 calc R U . . .
C6 C 0.3602(2) 0.06651(16) -0.00812(18) 0.0183(6) Uani 1 1 d . . . . .
C8 C 0.2195(2) 0.16667(19) 0.1303(2) 0.0288(8) Uani 1 1 d . . . . .
H8A H 0.171658 0.203900 0.104242 0.043 Uiso 1 1 calc R U . . .
H8B H 0.258044 0.184209 0.182241 0.043 Uiso 1 1 calc R U . . .
H8C H 0.179953 0.123922 0.138520 0.043 Uiso 1 1 calc R U . . .
C11 C 0.6062(2) 0.47436(15) 0.08831(18) 0.0170(6) Uani 1 1 d . . . . .
H11A H 0.665321 0.502565 0.077546 0.020 Uiso 1 1 calc R U . . .
H11B H 0.566816 0.455744 0.036385 0.020 Uiso 1 1 calc R U . . .
C12 C 0.5372(2) 0.52240(15) 0.12408(17) 0.0147(6) Uani 1 1 d . . . . .
C13 C 0.4432(2) 0.49426(15) 0.13771(17) 0.0141(6) Uani 1 1 d . . . . .
C14 C 0.3803(2) 0.53671(16) 0.17630(18) 0.0177(6) Uani 1 1 d . . . . .
C15 C 0.4108(2) 0.60607(16) 0.19766(17) 0.0180(7) Uani 1 1 d . . . . .
H15 H 0.368455 0.635230 0.223212 0.022 Uiso 1 1 calc R U . . .
C16 C 0.5023(2) 0.63375(15) 0.18241(17) 0.0165(6) Uani 1 1 d . . . . .
C17 C 0.5660(2) 0.59221(16) 0.14622(17) 0.0161(6) Uani 1 1 d . . . . .
H17 H 0.629044 0.611261 0.136564 0.019 Uiso 1 1 calc R U . . .
C18 C 0.2837(2) 0.50553(18) 0.1972(2) 0.0279(8) Uani 1 1 d . . . . .
H18A H 0.237214 0.488284 0.148222 0.042 Uiso 1 1 calc R U . . .
H18B H 0.248406 0.542464 0.222227 0.042 Uiso 1 1 calc R U . . .
H18C H 0.302931 0.465603 0.234620 0.042 Uiso 1 1 calc R U . . .
C21 C 0.5863(2) 0.41342(15) 0.34358(17) 0.0151(6) Uani 1 1 d . . . . .
H21A H 0.557974 0.451183 0.304327 0.018 Uiso 1 1 calc R U . . .
H21B H 0.642199 0.435345 0.384500 0.018 Uiso 1 1 calc R U . . .
C22 C 0.5013(2) 0.38904(15) 0.38430(17) 0.0133(6) Uani 1 1 d . . . . .
C23 C 0.4172(2) 0.35028(15) 0.34112(17) 0.0142(6) Uani 1 1 d . . . . .
C24 C 0.3375(2) 0.32765(17) 0.37932(17) 0.0182(6) Uani 1 1 d . . . . .
C25 C 0.3424(2) 0.34703(16) 0.45869(18) 0.0214(7) Uani 1 1 d . . . . .
H25 H 0.288317 0.333333 0.484627 0.026 Uiso 1 1 calc R U . . .
C26 C 0.4257(2) 0.38620(17) 0.50005(17) 0.0201(7) Uani 1 1 d . . . . .
C27 C 0.5050(2) 0.40713(16) 0.46413(17) 0.0166(6) Uani 1 1 d . . . . .
H27 H 0.561898 0.433734 0.493553 0.020 Uiso 1 1 calc R U . . .
C28 C 0.2515(2) 0.28130(18) 0.3340(2) 0.0259(8) Uani 1 1 d . . . . .
H28A H 0.223142 0.302815 0.281510 0.039 Uiso 1 1 calc R U . . .
H28B H 0.196512 0.277277 0.364435 0.039 Uiso 1 1 calc R U . . .
H28C H 0.278795 0.233604 0.326440 0.039 Uiso 1 1 calc R U . . .
C31 C 0.4951(2) 0.17693(16) 0.26828(18) 0.0171(6) Uani 1 1 d . . . . .
H31A H 0.430390 0.177465 0.226372 0.021 Uiso 1 1 calc R U . . .
H31B H 0.482701 0.206590 0.313443 0.021 Uiso 1 1 calc R U . . .
C32 C 0.5147(2) 0.10084(16) 0.29793(18) 0.0176(6) Uani 1 1 d . . . . .
C33 C 0.5595(2) 0.08602(17) 0.37805(19) 0.0216(7) Uani 1 1 d . . . . .
C34 C 0.5740(3) 0.01555(17) 0.40619(19) 0.0238(7) Uani 1 1 d . . . . .
C35 C 0.5401(3) -0.03988(18) 0.3531(2) 0.0259(8) Uani 1 1 d . . . . .
H35 H 0.548343 -0.088084 0.370994 0.031 Uiso 1 1 calc R U . . .
C36 C 0.4942(3) -0.02510(17) 0.2743(2) 0.0233(7) Uani 1 1 d . . . . .
C37 C 0.4806(2) 0.04407(16) 0.24626(19) 0.0198(7) Uani 1 1 d . . . . .
H37 H 0.448198 0.052994 0.191896 0.024 Uiso 1 1 calc R U . . .
C38 C 0.6235(3) -0.00044(19) 0.49249(19) 0.0314(8) Uani 1 1 d . . . . .
H38A H 0.609891 -0.050327 0.504609 0.047 Uiso 1 1 calc R U . . .
H38B H 0.594325 0.031325 0.527743 0.047 Uiso 1 1 calc R U . . .
H38C H 0.698595 0.007307 0.501177 0.047 Uiso 1 1 calc R U . . .
O6 O 0.7136(7) 0.1416(5) 0.5753(6) 0.069(4) Uani 0.392(6) 1 d G . P A 2
H6A H 0.667548 0.172015 0.584560 0.104 Uiso 0.392(6) 1 d G U P A 2
H6B H 0.695111 0.132500 0.524283 0.104 Uiso 0.392(6) 1 d G U P A 2
O9 O 0.5179(14) -0.2188(9) 0.4228(11) 0.113(5) Uani 0.378(8) 1 d G . P B 2
H9C H 0.466715 -0.189186 0.407344 0.169 Uiso 0.378(8) 1 d G U P B 2
H9D H 0.489698 -0.255955 0.440259 0.169 Uiso 0.378(8) 1 d G U P B 2
O5 O 0.7714(3) 0.1387(2) 0.4988(2) 0.0325(13) Uani 0.608(6) 1 d G . P A 1
H5A H 0.781837 0.174321 0.532352 0.049 Uiso 0.608(6) 1 d G U P A 1
H5B H 0.795978 0.101659 0.527549 0.049 Uiso 0.608(6) 1 d G U P A 1
O7 O 0.5753(3) -0.1816(2) 0.4811(3) 0.0377(16) Uani 0.622(8) 1 d G . P B 1
H7A H 0.537820 -0.172583 0.516254 0.057 Uiso 0.622(8) 1 d G U P B 1
H7B H 0.537846 -0.204084 0.440462 0.057 Uiso 0.622(8) 1 d G U P B 1

loop_
_atom_site_aniso_label
_atom_site_aniso_U_11
_atom_site_aniso_U_22
_atom_site_aniso_U_33
_atom_site_aniso_U_23
_atom_site_aniso_U_13
_atom_site_aniso_U_12
Ho1 0.01057(6) 0.01334(6) 0.00870(6) -0.00177(6) 0.00330(5) 0.00007(6)
C9 0.0199(15) 0.0171(16) 0.0139(15) -0.0018(12) 0.0101(12) -0.0015(12)
N1 0.0128(12) 0.0137(12) 0.0115(12) -0.0032(10) 0.0028(10) -0.0011(9)
O1 0.0165(10) 0.0165(11) 0.0150(11) -0.0047(9) 0.0039(9) -0.0020(8)
Cl1 0.0291(4) 0.0160(4) 0.0358(5) -0.0093(3) -0.0041(4) 0.0040(3)
Cl2 0.0265(4) 0.0170(4) 0.0246(4) -0.0057(3) 0.0037(3) 0.0022(3)
C10 0.0141(14) 0.0160(15) 0.0170(15) -0.0016(12) 0.0100(12) -0.0004(11)
N2 0.0142(12) 0.0140(12) 0.0134(13) -0.0014(10) 0.0055(10) 0.0011(9)
O2 0.0172(11) 0.0145(11) 0.0223(12) 0.0006(9) -0.0001(9) -0.0014(8)
Cl3 0.0361(5) 0.0375(5) 0.0145(4) -0.0074(3) 0.0121(4) 0.0009(4)
C19 0.0103(14) 0.0198(16) 0.0175(16) -0.0037(12) 0.0059(12) -0.0031(11)
N3 0.0092(11) 0.0163(12) 0.0102(12) -0.0015(10) 0.0031(10) 0.0015(9)
O3 0.0129(10) 0.0242(11) 0.0109(10) -0.0034(9) 0.0041(8) -0.0009(9)
Cl4 0.0614(7) 0.0242(5) 0.0405(6) -0.0058(4) 0.0197(5) -0.0111(4)
C20 0.0110(14) 0.0215(16) 0.0154(15) -0.0053(13) 0.0035(12) 0.0003(12)
O4 0.0455(16) 0.0292(13) 0.0193(13) -0.0007(11) 0.0020(11) 0.0077(11)
N4 0.0120(12) 0.0185(13) 0.0102(12) -0.0002(10) 0.0035(10) 0.0009(10)
C29 0.0122(14) 0.0210(16) 0.0092(14) 0.0007(12) 0.0001(12) 0.0014(12)
C39 0.0175(14) 0.0127(14) 0.0144(14) -0.0004(13) 0.0038(12) 0.0023(12)
C30 0.0134(14) 0.0182(15) 0.0141(15) 0.0006(12) 0.0020(12) 0.0029(11)
C1 0.0204(16) 0.0200(16) 0.0103(14) -0.0044(12) 0.0063(12) -0.0023(12)
C40 0.0179(15) 0.0137(15) 0.0173(16) -0.0041(12) 0.0069(13) 0.0018(12)
C3 0.0140(14) 0.0171(15) 0.0073(14) -0.0014(12) -0.0022(12) -0.0002(11)
C2 0.0147(14) 0.0145(15) 0.0112(14) -0.0009(11) 0.0007(12) -0.0003(11)
C5 0.0164(15) 0.0197(16) 0.0197(17) 0.0025(13) -0.0021(13) -0.0025(12)
C4 0.0164(15) 0.0219(17) 0.0131(15) -0.0007(12) 0.0010(12) -0.0030(12)
C7 0.0150(15) 0.0200(16) 0.0118(15) -0.0025(12) -0.0018(12) 0.0039(12)
C6 0.0204(16) 0.0131(15) 0.0165(16) -0.0057(12) -0.0070(13) 0.0026(12)
C8 0.0240(17) 0.036(2) 0.0290(19) -0.0096(17) 0.0117(15) -0.0111(16)
C11 0.0214(16) 0.0168(15) 0.0155(15) 0.0008(12) 0.0102(13) 0.0001(12)
C12 0.0172(15) 0.0173(15) 0.0102(14) 0.0005(12) 0.0039(12) 0.0036(12)
C13 0.0154(14) 0.0134(14) 0.0121(15) 0.0016(12) 0.0002(12) 0.0009(11)
C14 0.0146(15) 0.0223(17) 0.0158(16) 0.0035(13) 0.0024(12) 0.0024(12)
C15 0.0188(16) 0.0218(17) 0.0142(16) 0.0019(13) 0.0052(13) 0.0084(12)
C16 0.0232(16) 0.0129(14) 0.0125(15) -0.0012(12) 0.0016(13) 0.0039(13)
C17 0.0146(15) 0.0182(16) 0.0154(16) 0.0013(12) 0.0031(12) -0.0004(12)
C18 0.0181(16) 0.0297(19) 0.038(2) 0.0025(16) 0.0112(15) 0.0032(14)
C21 0.0151(15) 0.0170(15) 0.0135(15) -0.0030(12) 0.0038(12) -0.0006(12)
C22 0.0116(14) 0.0142(15) 0.0146(15) -0.0014(12) 0.0039(12) 0.0031(11)
C23 0.0143(14) 0.0171(15) 0.0123(15) -0.0003(11) 0.0051(12) 0.0049(11)
C24 0.0171(14) 0.0228(16) 0.0161(15) -0.0025(14) 0.0068(12) 0.0001(13)
C25 0.0203(16) 0.0270(19) 0.0205(17) -0.0001(13) 0.0123(14) -0.0011(13)
C26 0.0255(17) 0.0248(17) 0.0116(15) -0.0053(13) 0.0078(13) 0.0023(13)
C27 0.0144(15) 0.0221(16) 0.0129(15) -0.0057(12) 0.0018(12) 0.0004(12)
C28 0.0181(16) 0.035(2) 0.0272(19) -0.0069(15) 0.0117(14) -0.0079(14)
C31 0.0153(14) 0.0215(16) 0.0154(15) 0.0012(13) 0.0051(12) -0.0001(12)
C32 0.0200(16) 0.0174(16) 0.0178(16) 0.0007(13) 0.0095(13) 0.0015(12)
C33 0.0250(17) 0.0237(17) 0.0190(17) -0.0033(14) 0.0112(14) 0.0027(13)
C34 0.0285(18) 0.0267(18) 0.0208(17) 0.0082(14) 0.0156(14) 0.0091(14)
C35 0.0297(18) 0.0217(17) 0.032(2) 0.0075(15) 0.0192(16) 0.0078(14)
C36 0.0276(18) 0.0191(17) 0.0276(18) -0.0030(14) 0.0157(15) -0.0013(13)
C37 0.0194(16) 0.0224(17) 0.0192(16) 0.0016(13) 0.0079(13) 0.0015(13)
C38 0.043(2) 0.033(2) 0.0214(18) 0.0068(16) 0.0131(16) 0.0110(17)
O6 0.052(6) 0.057(6) 0.075(7) 0.017(5) -0.039(5) -0.013(4)
O9 0.189(15) 0.042(8) 0.093(11) -0.001(7) -0.005(10) -0.012(8)
O5 0.032(3) 0.026(2) 0.032(3) 0.0003(18) -0.0103(19) 0.0025(19)
O7 0.045(3) 0.033(3) 0.042(3) 0.001(2) 0.024(2) 0.009(2)

loop_
_atom_type_symbol
_atom_type_description
_atom_type_scat_dispersion_real
_atom_type_scat_dispersion_imag
_atom_type_scat_source
C C 0.0033 0.0016 'International Tables Vol C Tables 4.2.6.8 and 6.1.1.4'
H H 0.0000 0.0000 'International Tables Vol C Tables 4.2.6.8 and 6.1.1.4'
Cl Cl 0.1484 0.1585 'International Tables Vol C Tables 4.2.6.8 and 6.1.1.4'
Ho Ho -0.2175 4.6783 'International Tables Vol C Tables 4.2.6.8 and 6.1.1.4'
N N 0.0061 0.0033 'International Tables Vol C Tables 4.2.6.8 and 6.1.1.4'
O O 0.0106 0.0060 'International Tables Vol C Tables 4.2.6.8 and 6.1.1.4'

loop_
_geom_angle_atom_site_label_1
_geom_angle_atom_site_label_2
_geom_angle_atom_site_label_3
_geom_angle
_geom_angle_site_symmetry_1
_geom_angle_site_symmetry_3
_geom_angle_publ_flag
N1 Ho1 N2 70.71(7) . . ?
N1 Ho1 N4 70.62(7) . . ?
O1 Ho1 N1 75.69(7) . . ?
O1 Ho1 N2 136.17(7) . . ?
O1 Ho1 O2 89.93(7) . . ?
O1 Ho1 N3 150.78(7) . . ?
O1 Ho1 N4 85.79(7) . . ?
O2 Ho1 N1 109.26(7) . . ?
O2 Ho1 N2 75.84(7) . . ?
O2 Ho1 N3 114.44(7) . . ?
O2 Ho1 N4 175.60(7) . . ?
N3 Ho1 N1 108.49(7) . . ?
N3 Ho1 N2 68.94(7) . . ?
N3 Ho1 N4 69.40(7) . . ?
O3 Ho1 N1 153.69(8) . . ?
O3 Ho1 O1 89.23(7) . . ?
O3 Ho1 N2 131.66(7) . . ?
O3 Ho1 O2 91.84(8) . . ?
O3 Ho1 N3 74.80(7) . . ?
O3 Ho1 N4 87.12(7) . . ?
N4 Ho1 N2 108.00(7) . . ?
H9A C9 H9B 107.8 . . ?
N1 C9 H9A 109.0 . . ?
N1 C9 H9B 109.0 . . ?
N1 C9 C10 113.0(2) . . ?
C10 C9 H9A 109.0 . . ?
C10 C9 H9B 109.0 . . ?
C9 N1 Ho1 108.84(16) . . ?
C9 N1 C1 105.5(2) . . ?
C1 N1 Ho1 111.96(16) . . ?
C40 N1 Ho1 109.85(16) . . ?
C40 N1 C9 109.4(2) . . ?
C40 N1 C1 111.2(2) . . ?
C3 O1 Ho1 137.43(18) . . ?
C9 C10 H10A 108.9 . . ?
C9 C10 H10B 108.9 . . ?
H10A C10 H10B 107.7 . . ?
N2 C10 C9 113.3(2) . . ?
N2 C10 H10A 108.9 . . ?
N2 C10 H10B 108.9 . . ?
C10 N2 Ho1 108.03(16) . . ?
C10 N2 C11 108.5(2) . . ?
C19 N2 Ho1 110.80(16) . . ?
C19 N2 C10 108.9(2) . . ?
C19 N2 C11 108.7(2) . . ?
C11 N2 Ho1 111.93(16) . . ?
C13 O2 Ho1 124.22(17) . . ?
N2 C19 H19A 109.3 . . ?
N2 C19 H19B 109.3 . . ?
N2 C19 C20 111.7(2) . . ?
H19A C19 H19B 107.9 . . ?
C20 C19 H19A 109.3 . . ?
C20 C19 H19B 109.3 . . ?
C20 N3 Ho1 111.71(16) . . ?
C20 N3 C21 108.0(2) . . ?
C29 N3 Ho1 111.11(16) . . ?
C29 N3 C20 108.9(2) . . ?
C29 N3 C21 112.1(2) . . ?
C21 N3 Ho1 104.96(16) . . ?
C23 O3 Ho1 144.75(18) . . ?
C19 C20 H20A 109.2 . . ?
C19 C20 H20B 109.2 . . ?
N3 C20 C19 112.2(2) . . ?
N3 C20 H20A 109.2 . . ?
N3 C20 H20B 109.2 . . ?
H20A C20 H20B 107.9 . . ?
C33 O4 H4 109.5 . . ?
C39 N4 Ho1 109.96(16) . . ?
C39 N4 C31 110.1(2) . . ?
C30 N4 Ho1 110.62(17) . . ?
C30 N4 C39 109.7(2) . . ?
C30 N4 C31 111.7(2) . . ?
C31 N4 Ho1 104.70(16) . . ?
N3 C29 H29A 109.5 . . ?
N3 C29 H29B 109.5 . . ?
N3 C29 C30 110.9(2) . . ?
H29A C29 H29B 108.0 . . ?
C30 C29 H29A 109.5 . . ?
C30 C29 H29B 109.5 . . ?
N4 C39 H39A 109.0 . . ?
N4 C39 H39B 109.0 . . ?
N4 C39 C40 112.9(2) . . ?
H39A C39 H39B 107.8 . . ?
C40 C39 H39A 109.0 . . ?
C40 C39 H39B 109.0 . . ?
N4 C30 C29 111.9(2) . . ?
N4 C30 H30A 109.2 . . ?
N4 C30 H30B 109.2 . . ?
C29 C30 H30A 109.2 . . ?
C29 C30 H30B 109.2 . . ?
H30A C30 H30B 107.9 . . ?
N1 C1 H1A 108.1 . . ?
N1 C1 H1B 108.1 . . ?
H1A C1 H1B 107.3 . . ?
C2 C1 N1 116.9(2) . . ?
C2 C1 H1A 108.1 . . ?
C2 C1 H1B 108.1 . . ?
N1 C40 C39 114.1(2) . . ?
N1 C40 H40A 108.7 . . ?
N1 C40 H40B 108.7 . . ?
C39 C40 H40A 108.7 . . ?
C39 C40 H40B 108.7 . . ?
H40A C40 H40B 107.6 . . ?
O1 C3 C2 119.2(2) . . ?
O1 C3 C4 121.0(2) . . ?
C2 C3 C4 119.8(3) . . ?
C3 C2 C1 118.9(2) . . ?
C7 C2 C1 121.2(3) . . ?
C7 C2 C3 119.9(3) . . ?
C4 C5 H5 119.8 . . ?
C6 C5 H5 119.8 . . ?
C6 C5 C4 120.4(3) . . ?
C3 C4 C8 119.8(3) . . ?
C5 C4 C3 119.0(3) . . ?
C5 C4 C8 121.3(3) . . ?
C2 C7 H7 120.3 . . ?
C6 C7 C2 119.3(3) . . ?
C6 C7 H7 120.3 . . ?
C5 C6 Cl1 119.2(2) . . ?
C7 C6 Cl1 119.2(2) . . ?
C7 C6 C5 121.6(3) . . ?
C4 C8 H8A 109.5 . . ?
C4 C8 H8B 109.5 . . ?
C4 C8 H8C 109.5 . . ?
H8A C8 H8B 109.5 . . ?
H8A C8 H8C 109.5 . . ?
H8B C8 H8C 109.5 . . ?
N2 C11 H11A 109.1 . . ?
N2 C11 H11B 109.1 . . ?
H11A C11 H11B 107.8 . . ?
C12 C11 N2 112.7(2) . . ?
C12 C11 H11A 109.1 . . ?
C12 C11 H11B 109.1 . . ?
C13 C12 C11 118.3(3) . . ?
C17 C12 C11 121.3(3) . . ?
C17 C12 C13 120.3(3) . . ?
O2 C13 C12 119.0(2) . . ?
O2 C13 C14 121.4(3) . . ?
C14 C13 C12 119.5(3) . . ?
C13 C14 C18 120.2(3) . . ?
C15 C14 C13 118.9(3) . . ?
C15 C14 C18 120.9(3) . . ?
C14 C15 H15 119.4 . . ?
C14 C15 C16 121.1(3) . . ?
C16 C15 H15 119.4 . . ?
C15 C16 Cl2 119.5(2) . . ?
C17 C16 Cl2 119.9(2) . . ?
C17 C16 C15 120.6(3) . . ?
C12 C17 H17 120.3 . . ?
C16 C17 C12 119.5(3) . . ?
C16 C17 H17 120.3 . . ?
C14 C18 H18A 109.5 . . ?
C14 C18 H18B 109.5 . . ?
C14 C18 H18C 109.5 . . ?
H18A C18 H18B 109.5 . . ?
H18A C18 H18C 109.5 . . ?
H18B C18 H18C 109.5 . . ?
N3 C21 H21A 108.4 . . ?
N3 C21 H21B 108.4 . . ?
N3 C21 C22 115.6(2) . . ?
H21A C21 H21B 107.4 . . ?
C22 C21 H21A 108.4 . . ?
C22 C21 H21B 108.4 . . ?
C23 C22 C21 119.9(2) . . ?
C27 C22 C21 120.0(3) . . ?
C27 C22 C23 120.0(3) . . ?
O3 C23 C22 120.4(2) . . ?
O3 C23 C24 119.8(3) . . ?
C22 C23 C24 119.8(3) . . ?
C23 C24 C28 119.3(3) . . ?
C25 C24 C23 119.0(3) . . ?
C25 C24 C28 121.7(3) . . ?
C24 C25 H25 119.9 . . ?
C26 C25 C24 120.2(3) . . ?
C26 C25 H25 119.9 . . ?
C25 C26 Cl3 118.7(2) . . ?
C27 C26 Cl3 119.9(2) . . ?
C27 C26 C25 121.3(3) . . ?
C22 C27 H27 120.2 . . ?
C26 C27 C22 119.6(3) . . ?
C26 C27 H27 120.2 . . ?
C24 C28 H28A 109.5 . . ?
C24 C28 H28B 109.5 . . ?
C24 C28 H28C 109.5 . . ?
H28A C28 H28B 109.5 . . ?
H28A C28 H28C 109.5 . . ?
H28B C28 H28C 109.5 . . ?
N4 C31 H31A 108.1 . . ?
N4 C31 H31B 108.1 . . ?
N4 C31 C32 116.7(2) . . ?
H31A C31 H31B 107.3 . . ?
C32 C31 H31A 108.1 . . ?
C32 C31 H31B 108.1 . . ?
C33 C32 C31 121.4(3) . . ?
C37 C32 C31 119.7(3) . . ?
C37 C32 C33 118.8(3) . . ?
O4 C33 C32 117.4(3) . . ?
O4 C33 C34 121.2(3) . . ?
C32 C33 C34 121.4(3) . . ?
C33 C34 C38 121.3(3) . . ?
C35 C34 C33 118.5(3) . . ?
C35 C34 C38 120.2(3) . . ?
C34 C35 H35 120.0 . . ?
C36 C35 C34 120.0(3) . . ?
C36 C35 H35 120.0 . . ?
C35 C36 Cl4 118.9(2) . . ?
C37 C36 Cl4 119.5(3) . . ?
C37 C36 C35 121.6(3) . . ?
C32 C37 H37 120.2 . . ?
C36 C37 C32 119.7(3) . . ?
C36 C37 H37 120.2 . . ?
C34 C38 H38A 109.5 . . ?
C34 C38 H38B 109.5 . . ?
C34 C38 H38C 109.5 . . ?
H38A C38 H38B 109.5 . . ?
H38A C38 H38C 109.5 . . ?
H38B C38 H38C 109.5 . . ?
H6A O6 H6B 104.5 . . ?
H9C O9 H9D 104.5 . . ?
H5A O5 H5B 104.5 . . ?
H7A O7 H7B 109.4 . . ?

loop_
_geom_bond_atom_site_label_1
_geom_bond_atom_site_label_2
_geom_bond_distance
_geom_bond_site_symmetry_2
_geom_bond_publ_flag
Ho1 N1 2.598(2) . ?
Ho1 O1 2.2001(19) . ?
Ho1 N2 2.631(2) . ?
Ho1 O2 2.202(2) . ?
Ho1 N3 2.575(2) . ?
Ho1 O3 2.1288(18) . ?
Ho1 N4 2.607(2) . ?
C9 H9A 0.9900 . ?
C9 H9B 0.9900 . ?
C9 N1 1.496(3) . ?
C9 C10 1.506(4) . ?
N1 C1 1.505(4) . ?
N1 C40 1.488(4) . ?
O1 C3 1.338(3) . ?
Cl1 C6 1.756(3) . ?
Cl2 C16 1.753(3) . ?
C10 H10A 0.9900 . ?
C10 H10B 0.9900 . ?
C10 N2 1.488(3) . ?
N2 C19 1.486(4) . ?
N2 C11 1.501(4) . ?
O2 C13 1.340(3) . ?
Cl3 C26 1.756(3) . ?
C19 H19A 0.9900 . ?
C19 H19B 0.9900 . ?
C19 C20 1.508(4) . ?
N3 C20 1.492(3) . ?
N3 C29 1.485(4) . ?
N3 C21 1.506(3) . ?
O3 C23 1.322(3) . ?
Cl4 C36 1.745(3) . ?
C20 H20A 0.9900 . ?
C20 H20B 0.9900 . ?
O4 H4 0.8400 . ?
O4 C33 1.369(4) . ?
N4 C39 1.488(3) . ?
N4 C30 1.485(4) . ?
N4 C31 1.502(3) . ?
C29 H29A 0.9900 . ?
C29 H29B 0.9900 . ?
C29 C30 1.525(4) . ?
C39 H39A 0.9900 . ?
C39 H39B 0.9900 . ?
C39 C40 1.526(4) . ?
C30 H30A 0.9900 . ?
C30 H30B 0.9900 . ?
C1 H1A 0.9900 . ?
C1 H1B 0.9900 . ?
C1 C2 1.496(4) . ?
C40 H40A 0.9900 . ?
C40 H40B 0.9900 . ?
C3 C2 1.409(4) . ?
C3 C4 1.412(4) . ?
C2 C7 1.394(4) . ?
C5 H5 0.9500 . ?
C5 C4 1.385(4) . ?
C5 C6 1.384(4) . ?
C4 C8 1.506(4) . ?
C7 H7 0.9500 . ?
C7 C6 1.375(4) . ?
C8 H8A 0.9800 . ?
C8 H8B 0.9800 . ?
C8 H8C 0.9800 . ?
C11 H11A 0.9900 . ?
C11 H11B 0.9900 . ?
C11 C12 1.497(4) . ?
C12 C13 1.410(4) . ?
C12 C17 1.389(4) . ?
C13 C14 1.408(4) . ?
C14 C15 1.383(4) . ?
C14 C18 1.509(4) . ?
C15 H15 0.9500 . ?
C15 C16 1.386(4) . ?
C16 C17 1.382(4) . ?
C17 H17 0.9500 . ?
C18 H18A 0.9800 . ?
C18 H18B 0.9800 . ?
C18 H18C 0.9800 . ?
C21 H21A 0.9900 . ?
C21 H21B 0.9900 . ?
C21 C22 1.509(4) . ?
C22 C23 1.397(4) . ?
C22 C27 1.394(4) . ?
C23 C24 1.414(4) . ?
C24 C25 1.389(4) . ?
C24 C28 1.504(4) . ?
C25 H25 0.9500 . ?
C25 C26 1.383(4) . ?
C26 C27 1.376(4) . ?
C27 H27 0.9500 . ?
C28 H28A 0.9800 . ?
C28 H28B 0.9800 . ?
C28 H28C 0.9800 . ?
C31 H31A 0.9900 . ?
C31 H31B 0.9900 . ?
C31 C32 1.513(4) . ?
C32 C33 1.397(4) . ?
C32 C37 1.392(4) . ?
C33 C34 1.401(4) . ?
C34 C35 1.386(5) . ?
C34 C38 1.508(4) . ?
C35 H35 0.9500 . ?
C35 C36 1.380(5) . ?
C36 C37 1.377(4) . ?
C37 H37 0.9500 . ?
C38 H38A 0.9800 . ?
C38 H38B 0.9800 . ?
C38 H38C 0.9800 . ?
O6 H6A 0.8696 . ?
O6 H6B 0.8701 . ?
O9 H9C 0.8700 . ?
O9 H9D 0.8699 . ?
O5 H5A 0.8697 . ?
O5 H5B 0.8700 . ?
O7 H7A 0.8699 . ?
O7 H7B 0.8699 . ?

loop_
_geom_torsion_atom_site_label_1
_geom_torsion_atom_site_label_2
_geom_torsion_atom_site_label_3
_geom_torsion_atom_site_label_4
_geom_torsion
_geom_torsion_site_symmetry_1
_geom_torsion_site_symmetry_2
_geom_torsion_site_symmetry_3
_geom_torsion_site_symmetry_4
_geom_torsion_publ_flag
Ho1 N1 C1 C2 -63.3(3) . . . . ?
Ho1 N1 C40 C39 40.0(3) . . . . ?
Ho1 O1 C3 C2 -49.6(4) . . . . ?
Ho1 O1 C3 C4 129.8(3) . . . . ?
Ho1 N2 C19 C20 41.2(3) . . . . ?
Ho1 N2 C11 C12 60.4(3) . . . . ?
Ho1 O2 C13 C12 69.5(3) . . . . ?
Ho1 O2 C13 C14 -109.5(3) . . . . ?
Ho1 N3 C20 C19 43.4(3) . . . . ?
Ho1 N3 C29 C30 45.3(2) . . . . ?
Ho1 N3 C21 C22 74.9(2) . . . . ?
Ho1 O3 C23 C22 11.3(5) . . . . ?
Ho1 O3 C23 C24 -167.8(2) . . . . ?
Ho1 N4 C39 C40 40.8(3) . . . . ?
Ho1 N4 C30 C29 41.1(3) . . . . ?
Ho1 N4 C31 C32 171.0(2) . . . . ?
C9 N1 C1 C2 178.5(2) . . . . ?
C9 N1 C40 C39 159.4(2) . . . . ?
C9 C10 N2 Ho1 42.7(3) . . . . ?
C9 C10 N2 C19 163.1(2) . . . . ?
C9 C10 N2 C11 -78.8(3) . . . . ?
N1 C9 C10 N2 -61.5(3) . . . . ?
N1 C1 C2 C3 60.5(4) . . . . ?
N1 C1 C2 C7 -121.3(3) . . . . ?
O1 C3 C2 C1 -3.0(4) . . . . ?
O1 C3 C2 C7 178.8(3) . . . . ?
O1 C3 C4 C5 -177.7(3) . . . . ?
O1 C3 C4 C8 2.5(4) . . . . ?
Cl2 C16 C17 C12 179.0(2) . . . . ?
C10 C9 N1 Ho1 43.4(3) . . . . ?
C10 C9 N1 C1 163.7(2) . . . . ?
C10 C9 N1 C40 -76.7(3) . . . . ?
C10 N2 C19 C20 -77.5(3) . . . . ?
C10 N2 C11 C12 179.5(2) . . . . ?
N2 C19 C20 N3 -58.3(3) . . . . ?
N2 C11 C12 C13 -64.1(3) . . . . ?
N2 C11 C12 C17 113.6(3) . . . . ?
O2 C13 C14 C15 -179.0(3) . . . . ?
O2 C13 C14 C18 3.8(4) . . . . ?
Cl3 C26 C27 C22 178.1(2) . . . . ?
C19 N2 C11 C12 -62.3(3) . . . . ?
N3 C29 C30 N4 -59.7(3) . . . . ?
N3 C21 C22 C23 -52.3(4) . . . . ?
N3 C21 C22 C27 129.7(3) . . . . ?
O3 C23 C24 C25 -178.3(3) . . . . ?
O3 C23 C24 C28 3.6(4) . . . . ?
Cl4 C36 C37 C32 179.9(2) . . . . ?
C20 N3 C29 C30 -78.2(3) . . . . ?
C20 N3 C21 C22 -165.8(2) . . . . ?
O4 C33 C34 C35 174.9(3) . . . . ?
O4 C33 C34 C38 -4.0(5) . . . . ?
N4 C39 C40 N1 -57.0(3) . . . . ?
N4 C31 C32 C33 92.5(3) . . . . ?
N4 C31 C32 C37 -92.3(3) . . . . ?
C29 N3 C20 C19 166.5(2) . . . . ?
C29 N3 C21 C22 -45.8(3) . . . . ?
C39 N4 C30 C29 162.6(2) . . . . ?
C39 N4 C31 C32 52.9(3) . . . . ?
C30 N4 C39 C40 -81.1(3) . . . . ?
C30 N4 C31 C32 -69.3(3) . . . . ?
C1 N1 C40 C39 -84.5(3) . . . . ?
C1 C2 C7 C6 -178.8(3) . . . . ?
C40 N1 C1 C2 60.0(3) . . . . ?
C3 C2 C7 C6 -0.6(4) . . . . ?
C2 C3 C4 C5 1.7(4) . . . . ?
C2 C3 C4 C8 -178.1(3) . . . . ?
C2 C7 C6 Cl1 179.1(2) . . . . ?
C2 C7 C6 C5 0.7(4) . . . . ?
C4 C3 C2 C1 177.6(3) . . . . ?
C4 C3 C2 C7 -0.6(4) . . . . ?
C4 C5 C6 Cl1 -178.0(2) . . . . ?
C4 C5 C6 C7 0.4(5) . . . . ?
C6 C5 C4 C3 -1.6(4) . . . . ?
C6 C5 C4 C8 178.2(3) . . . . ?
C11 N2 C19 C20 164.6(2) . . . . ?
C11 C12 C13 O2 -3.3(4) . . . . ?
C11 C12 C13 C14 175.7(3) . . . . ?
C11 C12 C17 C16 -177.1(3) . . . . ?
C12 C13 C14 C15 2.0(4) . . . . ?
C12 C13 C14 C18 -175.2(3) . . . . ?
C13 C12 C17 C16 0.6(4) . . . . ?
C13 C14 C15 C16 -0.6(4) . . . . ?
C14 C15 C16 Cl2 -179.0(2) . . . . ?
C14 C15 C16 C17 -0.8(4) . . . . ?
C15 C16 C17 C12 0.8(4) . . . . ?
C17 C12 C13 O2 179.0(3) . . . . ?
C17 C12 C13 C14 -2.0(4) . . . . ?
C18 C14 C15 C16 176.6(3) . . . . ?
C21 N3 C20 C19 -71.5(3) . . . . ?
C21 N3 C29 C30 162.4(2) . . . . ?
C21 C22 C23 O3 1.1(4) . . . . ?
C21 C22 C23 C24 -179.8(3) . . . . ?
C21 C22 C27 C26 178.3(3) . . . . ?
C22 C23 C24 C25 2.5(4) . . . . ?
C22 C23 C24 C28 -175.5(3) . . . . ?
C23 C22 C27 C26 0.4(4) . . . . ?
C23 C24 C25 C26 -1.8(5) . . . . ?
C24 C25 C26 Cl3 -177.4(2) . . . . ?
C24 C25 C26 C27 0.3(5) . . . . ?
C25 C26 C27 C22 0.4(5) . . . . ?
C27 C22 C23 O3 179.0(3) . . . . ?
C27 C22 C23 C24 -1.8(4) . . . . ?
C28 C24 C25 C26 176.2(3) . . . . ?
C31 N4 C39 C40 155.6(2) . . . . ?
C31 N4 C30 C29 -75.1(3) . . . . ?
C31 C32 C33 O4 0.7(4) . . . . ?
C31 C32 C33 C34 177.5(3) . . . . ?
C31 C32 C37 C36 -177.0(3) . . . . ?
C32 C33 C34 C35 -1.8(5) . . . . ?
C32 C33 C34 C38 179.3(3) . . . . ?
C33 C32 C37 C36 -1.7(4) . . . . ?
C33 C34 C35 C36 0.7(5) . . . . ?
C34 C35 C36 Cl4 -179.4(2) . . . . ?
C34 C35 C36 C37 -0.2(5) . . . . ?
C35 C36 C37 C32 0.7(5) . . . . ?
C37 C32 C33 O4 -174.5(3) . . . . ?
C37 C32 C33 C34 2.3(4) . . . . ?
C38 C34 C35 C36 179.6(3) . . . . ?
